data_7024302
loop_
_publ_author_name
'Wang, Cun'
'van Meurs, Martin'
'Stubbs, Ludger P.'
'Tay, Boon-Ying'
'Tan, Xiang-Jie'
'Aitipamula, Srinivasulu'
'Chacko, Jacob'
'Luo, He-Kuan'
'Wong, Pui-Kwan'
'Ye, Suming'

_publ_section_title
;
 The amido-bridged zirconocene's reactivity and catalytic behavior for
 ethylene polymerization.
;
_journal_issue 3
_journal_name_full 'Dalton transactions (Cambridge, England : 2003)'
_journal_page_first 807
_journal_page_last 814
_journal_paper_doi 10.1039/b914458g
_journal_volume 39
_journal_year 2010
_chemical_formula_sum 'C53 H43 B F20 N2 Si4 Zr2'
_chemical_formula_weight 1393.50
_chemical_name_systematic
;
?
;
_space_group_IT_number 2
_symmetry_cell_setting triclinic
_symmetry_space_group_name_Hall '-P 1'
_symmetry_space_group_name_H-M 'P -1'
_atom_sites_solution_hydrogens geom
_atom_sites_solution_primary direct
_atom_sites_solution_secondary difmap
_audit_creation_method 'by Crystalclear-SM 1.4.0 r3'
_cell_angle_alpha 100.12(3)
_cell_angle_beta 103.26(3)
_cell_angle_gamma 111.69(3)
_cell_formula_units_Z 2
_cell_length_a 12.554(3)
_cell_length_b 15.672(3)
_cell_length_c 16.284(3)
_cell_measurement_reflns_used 8375
_cell_measurement_temperature 110.15(2)
_cell_measurement_theta_max 31.3735
_cell_measurement_theta_min 1.7969
_cell_volume 2774.8(14)
_computing_cell_refinement 'CrystalClear (Rigaku Inc., 2007)'
_computing_data_collection 'CrystalClear (Rigaku Inc., 2007)'
_computing_data_reduction 'CrystalClear (Rigaku Inc., 2007)'
_computing_molecular_graphics 'Bruker SHELXTL'
_computing_publication_material 'Bruker SHELXTL'
_computing_structure_refinement 'SHELXL-97 (Sheldrick, 1997)'
_computing_structure_solution 'SHELXS-97 (Sheldrick, 1990)'
_diffrn_ambient_temperature 110.15(2)
_diffrn_detector_area_resol_mean 28.5714
_diffrn_measured_fraction_theta_full 0.981
_diffrn_measured_fraction_theta_max 0.981
_diffrn_measurement_device_type 'Saturn70 (2x2 bin mode)'
_diffrn_measurement_method dtprofit.ref
_diffrn_radiation_monochromator graphite
_diffrn_radiation_source 'fine-focus sealed tube'
_diffrn_radiation_type MoK\a
_diffrn_radiation_wavelength 0.71073
_diffrn_reflns_av_R_equivalents 0.0488
_diffrn_reflns_av_sigmaI/netI 0.0711
_diffrn_reflns_limit_h_max 14
_diffrn_reflns_limit_h_min -16
_diffrn_reflns_limit_k_max 20
_diffrn_reflns_limit_k_min -19
_diffrn_reflns_limit_l_max 21
_diffrn_reflns_limit_l_min -16
_diffrn_reflns_number 18307
_diffrn_reflns_theta_full 28.28
_diffrn_reflns_theta_max 28.28
_diffrn_reflns_theta_min 1.34
_exptl_absorpt_coefficient_mu 0.569
_exptl_absorpt_correction_T_max 1.0000
_exptl_absorpt_correction_T_min 0.8505
_exptl_absorpt_correction_type multi-scan
_exptl_crystal_colour colorless
_exptl_crystal_density_diffrn 1.668
_exptl_crystal_density_method 'not measured'
_exptl_crystal_description Prism
_exptl_crystal_F_000 1392
_exptl_crystal_size_max 0.2000
_exptl_crystal_size_mid 0.2000
_exptl_crystal_size_min 0.2000
_refine_diff_density_max 1.471
_refine_diff_density_min -1.519
_refine_diff_density_rms 0.182
_refine_ls_extinction_method none
_refine_ls_goodness_of_fit_ref 1.094
_refine_ls_hydrogen_treatment mixed
_refine_ls_matrix_type full
_refine_ls_number_parameters 752
_refine_ls_number_reflns 13522
_refine_ls_number_restraints 0
_refine_ls_restrained_S_all 1.094
_refine_ls_R_factor_all 0.0843
_refine_ls_R_factor_gt 0.0708
_refine_ls_shift/su_max 0.043
_refine_ls_shift/su_mean 0.001
_refine_ls_structure_factor_coef Fsqd
_refine_ls_weighting_details 'calc w=1/[\s^2^(Fo^2^)+(0.1835P)^2^+3.0145P] where P=(Fo^2^+2Fc^2^)/3'
_refine_ls_weighting_scheme calc
_refine_ls_wR_factor_gt 0.2200
_refine_ls_wR_factor_ref 0.2743
_reflns_number_gt 12146
_reflns_number_total 13522
_reflns_threshold_expression >2sigma(I)
_cod_data_source_file b914458g.txt
_cod_data_source_block cun155
_cod_original_cell_volume 2774.8(10)
_cod_database_code 7024302

loop_
_symmetry_equiv_pos_as_xyz
'x, y, z'
'-x, -y, -z'

loop_
_atom_site_label
_atom_site_type_symbol
_atom_site_fract_x
_atom_site_fract_y
_atom_site_fract_z
_atom_site_U_iso_or_equiv
_atom_site_adp_type
_atom_site_occupancy
_atom_site_symmetry_multiplicity
_atom_site_calc_flag
_atom_site_refinement_flags
H1C H 0.033(6) 0.714(4) 0.215(4) 0.032(9) Uiso 1 1 d .
Zr1 Zr 0.23497(5) 0.80234(4) 0.17615(3) 0.02204(19) Uani 1 1 d .
Zr2 Zr -0.02742(5) 0.69153(4) 0.34998(3) 0.02236(19) Uani 1 1 d .
Si3 Si 0.05506(17) 0.86938(12) 0.50364(10) 0.0278(4) Uani 1 1 d .
Si4 Si 0.10866(17) 0.68619(13) 0.52930(9) 0.0298(4) Uani 1 1 d .
Si1 Si 0.44824(16) 0.99510(12) 0.28334(10) 0.0276(4) Uani 1 1 d .
Si2 Si 0.47670(16) 0.79608(13) 0.25873(11) 0.0301(4) Uani 1 1 d .
F6 F 0.0911(3) 0.3877(3) 0.1688(2) 0.0281(7) Uani 1 1 d .
F20 F 0.3192(4) 0.2250(3) 0.2998(2) 0.0338(9) Uani 1 1 d .
F16 F 0.3252(4) 0.5238(3) 0.2760(2) 0.0317(8) Uani 1 1 d .
F15 F 0.5022(3) 0.4959(3) 0.2045(2) 0.0328(8) Uani 1 1 d .
F14 F 0.5524(4) 0.6118(3) 0.1039(2) 0.0354(8) Uani 1 1 d .
F19 F 0.3487(4) 0.2788(3) 0.4700(2) 0.0415(10) Uani 1 1 d .
F13 F 0.3815(4) 0.5830(3) -0.0499(2) 0.0366(9) Uani 1 1 d .
F1 F 0.5358(3) 0.3551(3) 0.2727(2) 0.0327(8) Uani 1 1 d .
F12 F 0.1548(3) 0.4351(3) -0.0974(2) 0.0319(8) Uani 1 1 d .
F11 F 0.1024(3) 0.3191(3) 0.0005(2) 0.0288(7) Uani 1 1 d .
F2 F 0.6646(3) 0.2732(3) 0.2143(2) 0.0373(9) Uani 1 1 d .
F10 F 0.1571(4) 0.1056(3) 0.1367(2) 0.0360(8) Uani 1 1 d .
N1 N 0.4107(4) 0.8746(4) 0.2693(3) 0.0255(10) Uani 1 1 d .
F9 F -0.0609(4) 0.0100(3) 0.1472(3) 0.0464(11) Uani 1 1 d .
F7 F -0.1340(4) 0.2851(3) 0.1679(2) 0.0345(9) Uani 1 1 d .
F3 F 0.5684(4) 0.1378(4) 0.0537(3) 0.0492(12) Uani 1 1 d .
F17 F 0.3563(4) 0.5764(3) 0.4464(2) 0.0385(9) Uani 1 1 d .
C42 C 0.2988(5) 0.4018(4) 0.1108(3) 0.0258(12) Uani 1 1 d .
C45 C 0.3551(6) 0.5256(4) 0.0017(3) 0.0279(13) Uani 1 1 d .
C31 C 0.4800(5) 0.2900(4) 0.1910(3) 0.0253(11) Uani 1 1 d .
F18 F 0.3664(4) 0.4560(4) 0.5469(2) 0.0465(12) Uani 1 1 d .
F8 F -0.2098(4) 0.0982(3) 0.1634(3) 0.0429(9) Uani 1 1 d .
N2 N 0.0854(5) 0.7713(4) 0.4811(3) 0.0274(11) Uani 1 1 d .
C25 C -0.0781(6) 0.8260(4) 0.3998(3) 0.0265(12) Uani 1 1 d .
F5 F 0.2106(4) 0.1822(3) 0.0022(2) 0.0449(11) Uani 1 1 d .
C35 C 0.3227(5) 0.2049(4) 0.0591(3) 0.0254(11) Uani 1 1 d .
F4 F 0.3380(5) 0.0912(4) -0.0501(2) 0.0548(13) Uani 1 1 d .
C6 C 0.1926(6) 0.9464(4) 0.2170(4) 0.0284(12) Uani 1 1 d .
H6 H 0.1827 0.9700 0.2733 0.034 Uiso 1 1 calc R
C37 C 0.0537(5) 0.2914(4) 0.1603(3) 0.0257(12) Uani 1 1 d .
C44 C 0.2408(6) 0.4507(4) -0.0211(3) 0.0267(12) Uani 1 1 d .
C18 C -0.0497(7) 0.5232(5) 0.2764(3) 0.0345(15) Uani 1 1 d .
H18 H -0.0482 0.5010 0.2167 0.041 Uiso 1 1 calc R
C27 C -0.1592(6) 0.7488(5) 0.2494(4) 0.0373(16) Uani 1 1 d .
H27 H -0.1752 0.7374 0.1857 0.045 Uiso 1 1 calc R
C2 C 0.3051(6) 0.9767(4) 0.1992(3) 0.0273(12) Uani 1 1 d .
C12 C 0.2361(5) 0.6398(4) 0.1626(3) 0.0232(10) Uani 1 1 d .
H12 H 0.2270 0.6054 0.2072 0.028 Uiso 1 1 calc R
C4 C 0.1469(7) 0.8787(5) 0.0706(4) 0.0396(18) Uani 1 1 d .
H4 H 0.1002 0.8478 0.0080 0.047 Uiso 1 1 calc R
C48 C 0.3205(5) 0.3701(4) 0.2769(3) 0.0232(11) Uani 1 1 d .
C43 C 0.2150(5) 0.3912(4) 0.0316(3) 0.0252(11) Uani 1 1 d .
C16 C 0.0128(5) 0.5807(4) 0.4291(3) 0.0211(10) Uani 1 1 d .
C46 C 0.4413(5) 0.5400(4) 0.0798(3) 0.0223(10) Uani 1 1 d .
C1 C 0.1110(5) 0.7447(4) 0.2689(3) 0.0226(11) Uani 1 1 d .
H1A H 0.1224 0.6863 0.2618 0.027 Uiso 1 1 calc R
H1B H 0.1762 0.7876 0.3224 0.027 Uiso 1 1 calc R
C14 C 0.1934(7) 0.6790(6) 0.0347(4) 0.0415(18) Uani 1 1 d .
H14 H 0.1520 0.6773 -0.0248 0.050 Uiso 1 1 calc R
C36 C 0.1365(5) 0.2513(4) 0.1516(3) 0.0249(11) Uani 1 1 d .
H36 H 0.1140 0.2395 0.0875 0.030 Uiso 1 1 calc R
C30 C 0.3627(6) 0.2695(4) 0.1412(3) 0.0266(12) Uani 1 1 d .
C38 C -0.0607(6) 0.2411(5) 0.1617(3) 0.0309(14) Uani 1 1 d .
C49 C 0.3323(5) 0.4601(4) 0.3203(3) 0.0258(11) Uani 1 1 d .
C47 C 0.4094(5) 0.4762(4) 0.1299(3) 0.0234(10) Uani 1 1 d .
C5 C 0.0985(6) 0.8888(5) 0.1401(4) 0.0321(14) Uani 1 1 d .
H5 H 0.0122 0.8635 0.1339 0.039 Uiso 1 1 calc R
C40 C -0.0261(5) 0.1005(4) 0.1495(4) 0.0285(12) Uani 1 1 d .
C20 C -0.1174(6) 0.5451(4) 0.3936(4) 0.0282(12) Uani 1 1 d .
H20 H -0.1724 0.5357 0.4287 0.034 Uiso 1 1 calc R
C51 C 0.3529(6) 0.4284(6) 0.4604(4) 0.0358(15) Uani 1 1 d .
C3 C 0.2747(7) 0.9321(5) 0.1065(4) 0.0351(15) Uani 1 1 d .
H3 H 0.3303 0.9470 0.0721 0.042 Uiso 1 1 calc R
C8 C 0.4611(6) 1.0601(5) 0.3955(4) 0.0335(13) Uani 1 1 d .
H8A H 0.4041 1.0178 0.4171 0.050 Uiso 1 1 calc R
H8B H 0.4441 1.1146 0.3924 0.050 Uiso 1 1 calc R
H8C H 0.5417 1.0813 0.4347 0.050 Uiso 1 1 calc R
C17 C 0.0532(6) 0.5670(4) 0.3549(3) 0.0287(13) Uani 1 1 d .
H17 H 0.1360 0.5770 0.3578 0.034 Uiso 1 1 calc R
C19 C -0.1541(7) 0.5103(5) 0.3003(4) 0.0394(15) Uani 1 1 d .
H19 H -0.2378 0.4762 0.2605 0.047 Uiso 1 1 calc R
C10 C 0.4996(7) 0.7524(5) 0.3568(4) 0.0431(16) Uani 1 1 d .
H10A H 0.5509 0.8058 0.4081 0.065 Uiso 1 1 calc R
H10B H 0.5370 0.7094 0.3490 0.065 Uiso 1 1 calc R
H10C H 0.4228 0.7192 0.3644 0.065 Uiso 1 1 calc R
C29 C -0.1823(6) 0.7395(5) 0.3838(4) 0.0329(14) Uani 1 1 d .
H29 H -0.2207 0.7217 0.4280 0.040 Uiso 1 1 calc R
C41 C 0.0912(6) 0.1559(5) 0.1465(4) 0.0317(14) Uani 1 1 d .
C50 C 0.3467(6) 0.4895(5) 0.4091(4) 0.0339(15) Uani 1 1 d .
C13 C 0.1395(7) 0.6240(5) 0.0865(4) 0.0347(14) Uani 1 1 d .
H13 H 0.0545 0.5781 0.0701 0.042 Uiso 1 1 calc R
C22 C 0.0446(9) 0.6759(6) 0.6213(4) 0.050(2) Uani 1 1 d .
H22A H 0.0869 0.7354 0.6676 0.074 Uiso 1 1 calc R
H22B H 0.0537 0.6253 0.6435 0.074 Uiso 1 1 calc R
H22C H -0.0397 0.6619 0.6003 0.074 Uiso 1 1 calc R
C52 C 0.3446(6) 0.3405(5) 0.4220(3) 0.0301(13) Uani 1 1 d .
C23 C 0.1811(7) 0.9797(6) 0.5083(4) 0.0434(17) Uani 1 1 d .
H23A H 0.2546 0.9869 0.5492 0.065 Uiso 1 1 calc R
H23B H 0.1649 1.0339 0.5273 0.065 Uiso 1 1 calc R
H23C H 0.1897 0.9761 0.4509 0.065 Uiso 1 1 calc R
C15 C 0.3197(6) 0.7285(5) 0.0791(4) 0.0326(14) Uani 1 1 d .
H15 H 0.3800 0.7632 0.0537 0.039 Uiso 1 1 calc R
C24 C 0.0101(8) 0.8875(5) 0.6044(4) 0.0403(17) Uani 1 1 d .
H24A H -0.0518 0.8283 0.6035 0.060 Uiso 1 1 calc R
H24B H -0.0204 0.9354 0.6059 0.060 Uiso 1 1 calc R
H24C H 0.0792 0.9081 0.6558 0.060 Uiso 1 1 calc R
C34 C 0.3862(7) 0.1576(5) 0.0285(4) 0.0354(14) Uani 1 1 d .
C26 C -0.0662(6) 0.8308(5) 0.3154(3) 0.0325(15) Uani 1 1 d .
H26 H -0.0080 0.8858 0.3043 0.039 Uiso 1 1 calc R
C11 C 0.3464(6) 0.7034(4) 0.1596(3) 0.0268(12) Uani 1 1 d .
B1 B 0.2789(6) 0.3232(5) 0.1691(4) 0.0254(13) Uani 1 1 d .
C28 C -0.2339(5) 0.6904(5) 0.2913(4) 0.0309(12) Uani 1 1 d .
H28 H -0.3113 0.6338 0.2619 0.037 Uiso 1 1 calc R
C53 C 0.3284(6) 0.3122(5) 0.3321(4) 0.0342(15) Uani 1 1 d .
C9 C 0.6206(7) 0.8453(6) 0.2317(6) 0.0495(19) Uani 1 1 d .
H9A H 0.6064 0.8670 0.1805 0.074 Uiso 1 1 calc R
H9B H 0.6479 0.7961 0.2204 0.074 Uiso 1 1 calc R
H9C H 0.6812 0.8981 0.2806 0.074 Uiso 1 1 calc R
C39 C -0.0996(6) 0.1473(5) 0.1594(4) 0.0319(13) Uani 1 1 d .
C32 C 0.5477(6) 0.2463(5) 0.1619(4) 0.0323(14) Uani 1 1 d .
C33 C 0.5037(7) 0.1821(5) 0.0822(4) 0.0349(15) Uani 1 1 d .
C7 C 0.5852(7) 1.0560(5) 0.2525(4) 0.0410(16) Uani 1 1 d .
H7A H 0.6540 1.0543 0.2915 0.061 Uiso 1 1 calc R
H7B H 0.5991 1.1214 0.2572 0.061 Uiso 1 1 calc R
H7C H 0.5729 1.0236 0.1930 0.061 Uiso 1 1 calc R
C21 C 0.2683(6) 0.7043(5) 0.5619(4) 0.0355(14) Uani 1 1 d .
H21A H 0.2907 0.6917 0.5101 0.053 Uiso 1 1 calc R
H21B H 0.2776 0.6613 0.5953 0.053 Uiso 1 1 calc R
H21C H 0.3194 0.7693 0.5972 0.053 Uiso 1 1 calc R

loop_
_atom_site_aniso_label
_atom_site_aniso_U_11
_atom_site_aniso_U_22
_atom_site_aniso_U_33
_atom_site_aniso_U_23
_atom_site_aniso_U_13
_atom_site_aniso_U_12
Zr1 0.0282(4) 0.0263(3) 0.0191(3) 0.0088(2) 0.0076(2) 0.0186(3)
Zr2 0.0264(4) 0.0263(3) 0.0205(3) 0.0081(2) 0.0072(2) 0.0173(3)
Si3 0.0376(10) 0.0290(8) 0.0250(7) 0.0085(7) 0.0108(7) 0.0222(8)
Si4 0.0451(11) 0.0357(9) 0.0195(6) 0.0102(7) 0.0094(7) 0.0285(9)
Si1 0.0343(10) 0.0294(8) 0.0258(7) 0.0098(7) 0.0108(7) 0.0193(8)
Si2 0.0289(10) 0.0322(8) 0.0366(8) 0.0133(7) 0.0085(7) 0.0208(8)
F6 0.031(2) 0.0281(17) 0.0331(16) 0.0117(15) 0.0114(15) 0.0188(17)
F20 0.045(2) 0.035(2) 0.0352(17) 0.0204(17) 0.0162(17) 0.026(2)
F16 0.045(2) 0.0307(18) 0.0239(14) 0.0066(15) 0.0065(15) 0.0240(19)
F15 0.030(2) 0.042(2) 0.0268(15) 0.0135(16) 0.0026(15) 0.0176(19)
F14 0.041(2) 0.0329(19) 0.0322(17) 0.0092(16) 0.0110(17) 0.0164(19)
F19 0.053(3) 0.052(2) 0.0351(18) 0.028(2) 0.0192(19) 0.030(2)
F13 0.051(3) 0.039(2) 0.0331(17) 0.0217(17) 0.0199(18) 0.024(2)
F1 0.027(2) 0.042(2) 0.0306(16) 0.0080(16) 0.0037(15) 0.021(2)
F12 0.032(2) 0.041(2) 0.0218(14) 0.0126(15) 0.0026(14) 0.0168(19)
F11 0.0175(18) 0.0331(18) 0.0282(15) 0.0104(15) 0.0010(13) 0.0056(16)
F2 0.026(2) 0.048(2) 0.051(2) 0.022(2) 0.0155(18) 0.024(2)
F10 0.035(2) 0.0303(19) 0.0478(19) 0.0113(17) 0.0092(17) 0.0217(19)
N1 0.025(3) 0.029(2) 0.027(2) 0.013(2) 0.0063(19) 0.015(2)
F9 0.041(3) 0.031(2) 0.074(3) 0.023(2) 0.022(2) 0.017(2)
F7 0.037(2) 0.053(2) 0.0296(15) 0.0126(17) 0.0150(16) 0.034(2)
F3 0.060(3) 0.066(3) 0.057(2) 0.026(2) 0.035(2) 0.051(3)
F17 0.047(3) 0.034(2) 0.0309(17) 0.0023(17) 0.0107(17) 0.018(2)
C42 0.032(3) 0.031(3) 0.021(2) 0.005(2) 0.007(2) 0.023(3)
C45 0.040(4) 0.034(3) 0.023(2) 0.013(2) 0.013(2) 0.025(3)
C31 0.026(3) 0.026(3) 0.029(2) 0.010(2) 0.007(2) 0.016(3)
F18 0.052(3) 0.076(3) 0.0238(16) 0.014(2) 0.0183(18) 0.036(3)
F8 0.024(2) 0.043(2) 0.065(3) 0.022(2) 0.023(2) 0.010(2)
N2 0.039(3) 0.030(2) 0.0182(18) 0.0042(19) 0.0034(19) 0.025(3)
C25 0.031(3) 0.034(3) 0.026(2) 0.007(2) 0.010(2) 0.026(3)
F5 0.054(3) 0.064(3) 0.0277(16) 0.0078(19) 0.0066(17) 0.043(3)
C35 0.023(3) 0.027(3) 0.026(2) 0.010(2) 0.007(2) 0.009(3)
F4 0.070(4) 0.069(3) 0.0315(18) -0.003(2) 0.012(2) 0.046(3)
C6 0.040(4) 0.025(3) 0.030(2) 0.011(2) 0.010(2) 0.023(3)
C37 0.030(3) 0.031(3) 0.022(2) 0.009(2) 0.009(2) 0.018(3)
C44 0.030(3) 0.033(3) 0.019(2) 0.005(2) 0.004(2) 0.020(3)
C18 0.060(5) 0.034(3) 0.021(2) 0.009(2) 0.009(3) 0.033(4)
C27 0.046(4) 0.056(4) 0.029(3) 0.018(3) 0.009(3) 0.041(4)
C2 0.035(3) 0.025(3) 0.028(2) 0.009(2) 0.007(2) 0.021(3)
C12 0.023(3) 0.011(2) 0.032(2) 0.003(2) 0.006(2) 0.007(2)
C4 0.060(5) 0.053(4) 0.025(2) 0.021(3) 0.011(3) 0.043(4)
C48 0.027(3) 0.025(3) 0.019(2) 0.005(2) 0.003(2) 0.016(3)
C43 0.027(3) 0.029(3) 0.022(2) 0.007(2) 0.006(2) 0.016(3)
C16 0.023(3) 0.013(2) 0.024(2) 0.004(2) 0.007(2) 0.005(2)
C46 0.014(3) 0.020(2) 0.024(2) 0.001(2) 0.001(2) 0.004(2)
C1 0.019(3) 0.023(3) 0.027(2) 0.007(2) 0.008(2) 0.009(2)
C14 0.068(5) 0.052(4) 0.020(2) 0.011(3) 0.012(3) 0.044(4)
C36 0.026(3) 0.033(3) 0.018(2) 0.008(2) 0.004(2) 0.017(3)
C30 0.032(3) 0.031(3) 0.025(2) 0.012(2) 0.008(2) 0.020(3)
C38 0.036(4) 0.050(4) 0.020(2) 0.012(3) 0.012(2) 0.030(4)
C49 0.025(3) 0.025(3) 0.025(2) 0.004(2) 0.001(2) 0.015(3)
C47 0.019(3) 0.026(3) 0.024(2) 0.006(2) 0.004(2) 0.010(2)
C5 0.042(4) 0.034(3) 0.033(3) 0.015(3) 0.010(3) 0.028(3)
C40 0.019(3) 0.022(3) 0.037(3) 0.010(3) 0.005(2) 0.002(3)
C20 0.026(3) 0.019(2) 0.039(3) 0.012(2) 0.014(3) 0.006(3)
C51 0.037(4) 0.060(4) 0.024(2) 0.017(3) 0.014(3) 0.030(4)
C3 0.059(5) 0.038(3) 0.029(3) 0.020(3) 0.020(3) 0.035(4)
C8 0.022(3) 0.036(3) 0.032(3) 0.001(3) 0.006(3) 0.006(3)
C17 0.038(4) 0.034(3) 0.025(2) 0.009(2) 0.011(2) 0.026(3)
C19 0.045(4) 0.035(3) 0.037(3) 0.008(3) 0.001(3) 0.024(4)
C10 0.043(4) 0.038(4) 0.042(3) 0.019(3) -0.002(3) 0.017(4)
C29 0.030(4) 0.039(3) 0.038(3) 0.014(3) 0.014(3) 0.022(3)
C41 0.036(4) 0.040(3) 0.031(3) 0.015(3) 0.012(3) 0.027(3)
C50 0.036(4) 0.046(4) 0.030(3) 0.007(3) 0.010(3) 0.030(4)
C13 0.049(4) 0.032(3) 0.031(3) 0.006(3) 0.010(3) 0.028(3)
C22 0.100(7) 0.049(4) 0.027(3) 0.021(3) 0.031(4) 0.049(5)
C52 0.030(3) 0.049(4) 0.025(2) 0.022(3) 0.012(2) 0.023(3)
C23 0.058(5) 0.048(4) 0.040(3) 0.017(3) 0.015(3) 0.037(4)
C15 0.047(4) 0.038(3) 0.034(3) 0.018(3) 0.023(3) 0.031(3)
C24 0.063(5) 0.040(4) 0.033(3) 0.009(3) 0.023(3) 0.034(4)
C34 0.049(4) 0.034(3) 0.028(3) 0.008(3) 0.015(3) 0.021(3)
C26 0.049(4) 0.044(3) 0.027(2) 0.016(3) 0.016(3) 0.038(4)
C11 0.032(3) 0.029(3) 0.027(2) 0.008(2) 0.011(2) 0.020(3)
B1 0.031(4) 0.029(3) 0.023(2) 0.008(2) 0.006(2) 0.023(3)
C28 0.010(3) 0.033(3) 0.047(3) 0.010(3) 0.006(2) 0.009(3)
C53 0.040(4) 0.056(4) 0.028(3) 0.023(3) 0.016(3) 0.036(4)
C9 0.043(5) 0.056(5) 0.070(5) 0.022(4) 0.026(4) 0.037(4)
C39 0.027(3) 0.039(3) 0.034(3) 0.014(3) 0.009(3) 0.018(3)
C32 0.030(3) 0.044(3) 0.043(3) 0.028(3) 0.018(3) 0.026(3)
C33 0.045(4) 0.041(4) 0.037(3) 0.016(3) 0.021(3) 0.032(4)
C7 0.053(5) 0.039(4) 0.048(3) 0.021(3) 0.025(3) 0.029(4)
C21 0.032(4) 0.030(3) 0.038(3) 0.005(3) 0.000(3) 0.015(3)

loop_
_atom_type_symbol
_atom_type_description
_atom_type_scat_dispersion_real
_atom_type_scat_dispersion_imag
_atom_type_scat_source
C C 0.0033 0.0016 'International Tables Vol C Tables 4.2.6.8 and 6.1.1.4'
H H 0.0000 0.0000 'International Tables Vol C Tables 4.2.6.8 and 6.1.1.4'
B B 0.0013 0.0007 'International Tables Vol C Tables 4.2.6.8 and 6.1.1.4'
N N 0.0061 0.0033 'International Tables Vol C Tables 4.2.6.8 and 6.1.1.4'
F F 0.0171 0.0103 'International Tables Vol C Tables 4.2.6.8 and 6.1.1.4'
Si Si 0.0817 0.0704 'International Tables Vol C Tables 4.2.6.8 and 6.1.1.4'
Zr Zr -2.9673 0.5597 'International Tables Vol C Tables 4.2.6.8 and 6.1.1.4'

loop_
_geom_angle_atom_site_label_1
_geom_angle_atom_site_label_2
_geom_angle_atom_site_label_3
_geom_angle
N1 Zr1 C3 91.1(2)
N1 Zr1 C15 87.9(2)
C3 Zr1 C15 88.34(18)
N1 Zr1 C1 101.78(18)
C3 Zr1 C1 135.45(17)
C15 Zr1 C1 134.01(19)
N1 Zr1 C11 70.73(19)
C3 Zr1 C11 116.99(19)
C15 Zr1 C11 34.00(16)
C1 Zr1 C11 107.50(17)
N1 Zr1 C2 70.86(18)
C3 Zr1 C2 34.10(18)
C15 Zr1 C2 113.9(2)
C1 Zr1 C2 111.71(17)
C11 Zr1 C2 129.3(2)
N1 Zr1 C6 91.21(19)
C3 Zr1 C6 54.79(18)
C15 Zr1 C6 143.10(19)
C1 Zr1 C6 82.19(17)
C11 Zr1 C6 160.7(2)
C2 Zr1 C6 33.3(2)
N1 Zr1 C12 93.08(18)
C3 Zr1 C12 141.96(18)
C15 Zr1 C12 54.11(18)
C1 Zr1 C12 80.33(17)
C11 Zr1 C12 32.4(2)
C2 Zr1 C12 161.27(19)
C6 Zr1 C12 162.50(19)
N1 Zr1 C4 123.1(2)
C3 Zr1 C4 33.1(2)
C15 Zr1 C4 97.27(18)
C1 Zr1 C4 113.21(19)
C11 Zr1 C4 131.27(18)
C2 Zr1 C4 55.3(2)
C6 Zr1 C4 53.45(18)
C12 Zr1 C4 134.7(2)
N1 Zr1 C14 120.4(2)
C3 Zr1 C14 92.4(2)
C15 Zr1 C14 32.9(2)
C1 Zr1 C14 115.7(2)
C11 Zr1 C14 55.13(19)
C2 Zr1 C14 126.2(2)
C6 Zr1 C14 136.28(17)
C12 Zr1 C14 53.44(17)
C4 Zr1 C14 83.09(19)
N1 Zr1 C5 121.9(2)
C3 Zr1 C5 54.1(2)
C15 Zr1 C5 128.68(17)
C1 Zr1 C5 83.70(17)
C11 Zr1 C5 161.90(18)
C2 Zr1 C5 54.2(2)
C6 Zr1 C5 31.5(2)
C12 Zr1 C5 143.9(2)
C4 Zr1 C5 32.07(18)
C14 Zr1 C5 107.43(18)
N1 Zr1 C13 124.00(18)
C3 Zr1 C13 122.45(19)
C15 Zr1 C13 54.2(2)
C1 Zr1 C13 84.75(19)
C11 Zr1 C13 54.7(2)
C2 Zr1 C13 156.33(17)
C6 Zr1 C13 144.3(2)
C12 Zr1 C13 32.53(17)
C4 Zr1 C13 103.3(2)
C14 Zr1 C13 32.0(2)
C5 Zr1 C13 114.1(2)
N2 Zr2 C1 101.3(2)
N2 Zr2 C16 71.30(17)
C1 Zr2 C16 112.38(16)
N2 Zr2 C20 92.2(2)
C1 Zr2 C20 135.66(16)
C16 Zr2 C20 34.17(18)
N2 Zr2 C29 87.42(19)
C1 Zr2 C29 133.24(18)
C16 Zr2 C29 113.90(18)
C20 Zr2 C29 88.9(2)
N2 Zr2 C25 70.70(16)
C1 Zr2 C25 106.75(18)
C16 Zr2 C25 129.42(16)
C20 Zr2 C25 117.56(19)
C29 Zr2 C25 33.5(2)
N2 Zr2 C17 90.94(17)
C1 Zr2 C17 82.63(17)
C16 Zr2 C17 33.29(16)
C20 Zr2 C17 54.84(19)
C29 Zr2 C17 143.7(2)
C25 Zr2 C17 160.51(17)
N2 Zr2 C26 93.79(18)
C1 Zr2 C26 79.35(17)
C16 Zr2 C26 162.22(16)
C20 Zr2 C26 142.1(2)
C29 Zr2 C26 54.1(2)
C25 Zr2 C26 33.10(16)
C17 Zr2 C26 161.93(19)
N2 Zr2 C28 120.46(18)
C1 Zr2 C28 116.30(18)
C16 Zr2 C28 124.9(2)
C20 Zr2 C28 91.1(2)
C29 Zr2 C28 33.2(2)
C25 Zr2 C28 55.6(2)
C17 Zr2 C28 135.9(2)
C26 Zr2 C28 54.1(2)
N2 Zr2 C19 123.98(19)
C1 Zr2 C19 113.4(2)
C16 Zr2 C19 55.55(18)
C20 Zr2 C19 32.9(2)
C29 Zr2 C19 97.9(2)
C25 Zr2 C19 131.4(2)
C17 Zr2 C19 54.1(2)
C26 Zr2 C19 133.7(2)
C28 Zr2 C19 82.0(2)
N2 Zr2 C27 124.20(19)
C1 Zr2 C27 84.73(19)
C16 Zr2 C27 155.5(2)
C20 Zr2 C27 121.5(2)
C29 Zr2 C27 54.20(18)
C25 Zr2 C27 54.86(18)
C17 Zr2 C27 144.4(2)
C26 Zr2 C27 32.2(2)
C28 Zr2 C27 32.6(2)
C19 Zr2 C27 102.3(2)
N2 Zr2 C18 122.76(16)
C1 Zr2 C18 84.17(19)
C16 Zr2 C18 54.82(16)
C20 Zr2 C18 53.75(19)
C29 Zr2 C18 129.0(2)
C25 Zr2 C18 161.5(2)
C17 Zr2 C18 32.62(19)
C26 Zr2 C18 142.27(17)
C28 Zr2 C18 106.2(2)
C19 Zr2 C18 31.8(2)
C27 Zr2 C18 113.0(2)
N2 Si3 C23 111.8(3)
N2 Si3 C24 114.9(2)
C23 Si3 C24 110.0(3)
N2 Si3 C25 95.6(2)
C23 Si3 C25 112.3(3)
C24 Si3 C25 111.7(3)
N2 Si4 C21 113.2(3)
N2 Si4 C22 111.7(2)
C21 Si4 C22 112.4(3)
N2 Si4 C16 95.8(2)
C21 Si4 C16 111.4(3)
C22 Si4 C16 111.4(3)
N1 Si1 C7 112.4(2)
N1 Si1 C8 113.3(3)
C7 Si1 C8 111.8(3)
N1 Si1 C2 95.5(2)
C7 Si1 C2 112.2(3)
C8 Si1 C2 110.9(3)
N1 Si2 C10 111.7(3)
N1 Si2 C9 113.6(3)
C10 Si2 C9 111.0(3)
N1 Si2 C11 94.6(2)
C10 Si2 C11 113.4(3)
C9 Si2 C11 111.8(3)
Si2 N1 Si1 139.2(3)
Si2 N1 Zr1 105.8(3)
Si1 N1 Zr1 105.22(19)
C47 C42 C43 113.3(5)
C47 C42 B1 120.7(4)
C43 C42 B1 125.2(6)
F13 C45 C46 120.7(6)
F13 C45 C44 121.0(5)
C46 C45 C44 118.2(5)
F1 C31 C32 115.5(5)
F1 C31 C30 121.6(4)
C32 C31 C30 122.8(5)
Si3 N2 Si4 140.6(3)
Si3 N2 Zr2 105.11(19)
Si4 N2 Zr2 104.4(2)
C29 C25 C26 105.8(5)
C29 C25 Si3 119.9(4)
C26 C25 Si3 123.7(5)
C29 C25 Zr2 72.9(3)
C26 C25 Zr2 75.6(3)
Si3 C25 Zr2 87.70(17)
F5 C35 C30 119.3(4)
F5 C35 C34 115.6(5)
C30 C35 C34 125.2(5)
C5 C6 C2 109.8(5)
C5 C6 Zr1 76.6(3)
C2 C6 Zr1 71.4(3)
C38 C37 F6 117.4(4)
C38 C37 C36 124.6(6)
F6 C37 C36 118.0(5)
F12 C44 C43 119.9(6)
F12 C44 C45 119.3(5)
C43 C44 C45 120.7(5)
C19 C18 C17 108.5(5)
C19 C18 Zr2 72.9(3)
C17 C18 Zr2 71.1(3)
C26 C27 C28 108.0(5)
C26 C27 Zr2 72.5(3)
C28 C27 Zr2 72.7(3)
C6 C2 C3 105.5(6)
C6 C2 Si1 121.0(4)
C3 C2 Si1 122.7(4)
C6 C2 Zr1 75.3(3)
C3 C2 Zr1 72.2(3)
Si1 C2 Zr1 88.37(17)
C11 C12 C13 110.5(5)
C11 C12 Zr1 71.4(3)
C13 C12 Zr1 76.0(3)
C5 C4 C3 107.5(6)
C5 C4 Zr1 75.6(3)
C3 C4 Zr1 70.0(3)
C53 C48 C49 113.8(5)
C53 C48 B1 119.1(5)
C49 C48 B1 126.3(4)
F11 C43 C44 114.9(5)
F11 C43 C42 121.5(5)
C44 C43 C42 123.5(6)
C17 C16 C20 105.8(5)
C17 C16 Si4 120.9(5)
C20 C16 Si4 123.1(4)
C17 C16 Zr2 75.3(3)
C20 C16 Zr2 73.0(3)
Si4 C16 Zr2 88.52(18)
F14 C46 C45 119.7(5)
F14 C46 C47 122.1(4)
C45 C46 C47 118.2(5)
Zr2 C1 Zr1 173.8(2)
C13 C14 C15 108.4(5)
C13 C14 Zr1 75.6(3)
C15 C14 Zr1 70.1(3)
C41 C36 C37 112.9(5)
C41 C36 B1 126.5(4)
C37 C36 B1 119.3(5)
C35 C30 C31 113.7(5)
C35 C30 B1 120.4(5)
C31 C30 B1 125.6(5)
F7 C38 C39 119.9(6)
F7 C38 C37 120.2(6)
C39 C38 C37 119.9(5)
F16 C49 C50 114.9(5)
F16 C49 C48 121.0(4)
C50 C49 C48 124.0(5)
C42 C47 F15 120.8(4)
C42 C47 C46 126.0(5)
F15 C47 C46 113.2(5)
C6 C5 C4 108.7(6)
C6 C5 Zr1 71.9(3)
C4 C5 Zr1 72.3(3)
F9 C40 C39 121.6(6)
F9 C40 C41 120.9(5)
C39 C40 C41 117.4(5)
C19 C20 C16 109.2(5)
C19 C20 Zr2 76.9(4)
C16 C20 Zr2 72.9(3)
F18 C51 C52 120.9(5)
F18 C51 C50 120.1(6)
C52 C51 C50 119.0(5)
C4 C3 C2 108.4(5)
C4 C3 Zr1 76.9(3)
C2 C3 Zr1 73.7(3)
C16 C17 C18 108.8(5)
C16 C17 Zr2 71.4(2)
C18 C17 Zr2 76.3(3)
C18 C19 C20 107.7(6)
C18 C19 Zr2 75.3(4)
C20 C19 Zr2 70.2(4)
C25 C29 C28 110.2(5)
C25 C29 Zr2 73.7(3)
C28 C29 Zr2 76.3(3)
F10 C41 C36 121.0(6)
F10 C41 C40 114.1(5)
C36 C41 C40 124.9(5)
F17 C50 C49 121.0(5)
F17 C50 C51 119.5(5)
C49 C50 C51 119.5(5)
C14 C13 C12 106.3(6)
C14 C13 Zr1 72.3(4)
C12 C13 Zr1 71.5(3)
F19 C52 C51 120.5(5)
F19 C52 C53 119.2(6)
C51 C52 C53 120.3(5)
C14 C15 C11 108.6(6)
C14 C15 Zr1 77.0(3)
C11 C15 Zr1 73.5(3)
F4 C34 C35 121.6(6)
F4 C34 C33 120.6(5)
C35 C34 C33 117.7(6)
C27 C26 C25 109.8(6)
C27 C26 Zr2 75.3(3)
C25 C26 Zr2 71.3(3)
C12 C11 C15 106.2(5)
C12 C11 Si2 125.2(4)
C15 C11 Si2 118.7(5)
C12 C11 Zr1 76.2(3)
C15 C11 Zr1 72.5(3)
Si2 C11 Zr1 88.5(2)
C36 B1 C48 98.8(4)
C36 B1 C30 115.3(5)
C48 B1 C30 112.3(4)
C36 B1 C42 114.7(4)
C48 B1 C42 115.4(5)
C30 B1 C42 101.1(4)
C29 C28 C27 106.2(6)
C29 C28 Zr2 70.5(3)
C27 C28 Zr2 74.7(3)
F20 C53 C52 116.4(5)
F20 C53 C48 120.3(5)
C52 C53 C48 123.3(6)
F8 C39 C38 120.5(5)
F8 C39 C40 119.4(6)
C38 C39 C40 120.1(6)
C33 C32 F2 119.7(5)
C33 C32 C31 121.3(6)
F2 C32 C31 119.0(6)
C32 C33 F3 121.7(6)
C32 C33 C34 119.1(5)
F3 C33 C34 119.1(6)

loop_
_geom_bond_atom_site_label_1
_geom_bond_atom_site_label_2
_geom_bond_distance
Zr1 N1 2.113(5)
Zr1 C3 2.448(5)
Zr1 C15 2.450(5)
Zr1 C1 2.458(5)
Zr1 C11 2.462(4)
Zr1 C2 2.468(6)
Zr1 C6 2.519(5)
Zr1 C12 2.523(4)
Zr1 C4 2.537(5)
Zr1 C14 2.540(6)
Zr1 C5 2.579(5)
Zr1 C13 2.582(7)
Zr2 N2 2.119(5)
Zr2 C1 2.413(5)
Zr2 C16 2.464(4)
Zr2 C20 2.465(5)
Zr2 C29 2.465(5)
Zr2 C25 2.476(5)
Zr2 C17 2.514(5)
Zr2 C26 2.532(5)
Zr2 C28 2.541(5)
Zr2 C19 2.552(8)
Zr2 C27 2.568(5)
Zr2 C18 2.582(6)
Si3 N2 1.715(4)
Si3 C23 1.838(9)
Si3 C24 1.864(6)
Si3 C25 1.891(6)
Si4 N2 1.741(4)
Si4 C21 1.849(6)
Si4 C22 1.860(6)
Si4 C16 1.877(6)
Si1 N1 1.727(5)
Si1 C7 1.862(7)
Si1 C8 1.868(6)
Si1 C2 1.881(6)
Si2 N1 1.724(4)
Si2 C10 1.850(6)
Si2 C9 1.872(8)
Si2 C11 1.898(7)
F6 C37 1.375(7)
F20 C53 1.326(7)
F16 C49 1.347(6)
F15 C47 1.371(6)
F14 C46 1.342(7)
F19 C52 1.355(6)
F13 C45 1.341(6)
F1 C31 1.368(7)
F12 C44 1.362(6)
F11 C43 1.350(7)
F2 C32 1.379(7)
F10 C41 1.353(5)
F9 C40 1.311(7)
F7 C38 1.349(5)
F3 C33 1.354(6)
F17 C50 1.339(7)
C42 C47 1.365(9)
C42 C43 1.404(7)
C42 B1 1.666(8)
C45 C46 1.388(7)
C45 C44 1.390(9)
C31 C32 1.383(7)
C31 C30 1.393(8)
F18 C51 1.350(6)
F8 C39 1.335(8)
C25 C29 1.423(10)
C25 C26 1.427(7)
F5 C35 1.372(7)
C35 C30 1.381(8)
C35 C34 1.385(7)
F4 C34 1.342(8)
C6 C5 1.384(9)
C6 C2 1.430(9)
C37 C38 1.368(9)
C37 C36 1.419(6)
C44 C43 1.377(8)
C18 C19 1.406(10)
C18 C17 1.433(9)
C27 C26 1.414(10)
C27 C28 1.436(9)
C2 C3 1.441(8)
C12 C11 1.393(9)
C12 C13 1.431(8)
C4 C5 1.414(8)
C4 C3 1.422(11)
C48 C53 1.398(7)
C48 C49 1.399(7)
C48 B1 1.655(7)
C16 C17 1.427(7)
C16 C20 1.448(8)
C46 C47 1.401(7)
C14 C13 1.414(10)
C14 C15 1.416(11)
C36 C41 1.368(9)
C36 B1 1.647(10)
C30 B1 1.661(7)
C38 C39 1.358(9)
C49 C50 1.386(7)
C40 C39 1.393(7)
C40 C41 1.424(9)
C20 C19 1.422(9)
C51 C52 1.364(9)
C51 C50 1.388(8)
C29 C28 1.434(9)
C52 C53 1.396(7)
C15 C11 1.436(7)
C34 C33 1.401(10)
C32 C33 1.343(9)
